data_4028992
loop_
_publ_author_name
'Azuma, Takumi'
'Kobayashi, Yusuke'
'Sakata, Ken'
'Sasamori, Takahiro'
'Tokitoh, Norihiro'
'Takemoto, Yoshiji'

_publ_section_title
;
 Synthesis and characterization of binary-complex models of ureas and
 1,3-dicarbonyl compounds: deeper insights into reaction mechanisms using
 snap-shot structural analysis.
;
_journal_issue 4
_journal_name_full 'The Journal of organic chemistry'
_journal_page_first 1805
_journal_page_last 1817
_journal_paper_doi 10.1021/jo4028775
_journal_volume 79
_journal_year 2014
_chemical_formula_moiety 'C32 H20 F6 N2 O3'
_chemical_formula_sum 'C32 H20 F6 N2 O3'
_chemical_formula_weight 594.50
_chemical_name_systematic
; 
 ? 
;
_space_group_IT_number 14
_symmetry_cell_setting monoclinic
_symmetry_Int_Tables_number 14
_symmetry_space_group_name_Hall '-P 2yab'
_symmetry_space_group_name_H-M 'P 1 21/a 1'
_atom_sites_solution_hydrogens geom
_atom_sites_solution_primary direct
_atom_sites_solution_secondary difmap
_audit_creation_method SHELXL-97
_cell_angle_alpha 90.00
_cell_angle_beta 103.6667(19)
_cell_angle_gamma 90.00
_cell_formula_units_Z 4
_cell_length_a 9.4717(3)
_cell_length_b 26.8860(5)
_cell_length_c 10.7925(2)
_cell_measurement_temperature 103(2)
_cell_measurement_theta_max 25.5
_cell_measurement_theta_min 1.94
_cell_volume 2670.56(11)
_computing_cell_refinement HKL2000
_computing_data_collection CrystalClear
_computing_data_reduction HKL2000
_computing_molecular_graphics 'Yadokari-XG 2011 (Wakita Nemoto et al., 2011)'
_computing_publication_material 'Yadokari-XG 2011 (Wakita,Nemoto et al., 2011)'
_computing_structure_refinement 'SHELXL-97 (Sheldrick, 1997)'
_computing_structure_solution SIR2004
_diffrn_ambient_temperature 103(2)
_diffrn_detector_area_resol_mean 28.5714
_diffrn_measured_fraction_theta_full 0.995
_diffrn_measured_fraction_theta_max 0.995
_diffrn_measurement_device_type 'Rigaku VariMax Saturn'
_diffrn_measurement_method \w
_diffrn_radiation_monochromator Confocal
_diffrn_radiation_source 'rotating-anode X-ray tube'
_diffrn_radiation_type MoK\a
_diffrn_radiation_wavelength 0.71075
_diffrn_reflns_av_R_equivalents 0.0382
_diffrn_reflns_av_sigmaI/netI 0.0266
_diffrn_reflns_limit_h_max 11
_diffrn_reflns_limit_h_min -11
_diffrn_reflns_limit_k_max 32
_diffrn_reflns_limit_k_min -32
_diffrn_reflns_limit_l_max 13
_diffrn_reflns_limit_l_min -13
_diffrn_reflns_number 22894
_diffrn_reflns_theta_full 25.50
_diffrn_reflns_theta_max 25.50
_diffrn_reflns_theta_min 1.94
_exptl_absorpt_coefficient_mu 0.124
_exptl_absorpt_correction_T_max 0.9963
_exptl_absorpt_correction_T_min 0.9757
_exptl_absorpt_correction_type multi-scan
_exptl_absorpt_process_details
;
 MULABS - Empirical Correction for Absorption Anisotropy.
 Blessing, R. H., Acta Cryst., A51, 33-38 (1995).
;
_exptl_crystal_colour yellow
_exptl_crystal_density_diffrn 1.479
_exptl_crystal_density_method 'not measured'
_exptl_crystal_description prism
_exptl_crystal_F_000 1216
_exptl_crystal_size_max 0.20
_exptl_crystal_size_mid 0.10
_exptl_crystal_size_min 0.03
_refine_diff_density_max 0.903
_refine_diff_density_min -0.571
_refine_diff_density_rms 0.053
_refine_ls_extinction_method none
_refine_ls_goodness_of_fit_ref 1.053
_refine_ls_hydrogen_treatment constr
_refine_ls_matrix_type full
_refine_ls_number_parameters 389
_refine_ls_number_reflns 4939
_refine_ls_number_restraints 0
_refine_ls_restrained_S_all 1.053
_refine_ls_R_factor_all 0.0665
_refine_ls_R_factor_gt 0.0559
_refine_ls_shift/su_max 0.000
_refine_ls_shift/su_mean 0.000
_refine_ls_structure_factor_coef Fsqd
_refine_ls_weighting_details 'calc w=1/[\s^2^(Fo^2^)+(0.0643P)^2^+2.7777P] where P=(Fo^2^+2Fc^2^)/3'
_refine_ls_weighting_scheme calc
_refine_ls_wR_factor_gt 0.1399
_refine_ls_wR_factor_ref 0.1486
_reflns_number_gt 4138
_reflns_number_total 4939
_reflns_threshold_expression >2sigma(I)
_cod_data_source_file jo4028775_si_002.cif
_cod_data_source_block comp1
_cod_original_sg_symbol_Hall '    -P 2yab  '
_cod_original_sg_symbol_H-M P21/a
_cod_database_code 4028992

loop_
_symmetry_equiv_pos_as_xyz
'x, y, z'
'-x+1/2, y+1/2, -z'
'-x, -y, -z'
'x-1/2, -y-1/2, z'

loop_
_atom_site_label
_atom_site_type_symbol
_atom_site_fract_x
_atom_site_fract_y
_atom_site_fract_z
_atom_site_U_iso_or_equiv
_atom_site_adp_type
_atom_site_occupancy
_atom_site_symmetry_multiplicity
_atom_site_calc_flag
_atom_site_refinement_flags
C1 C 0.2613(2) 0.40359(8) 0.2024(2) 0.0273(5) Uani 1 1 d .
C2 C 0.1465(3) 0.36963(8) 0.1769(2) 0.0301(5) Uani 1 1 d .
H1 H 0.0659 0.3751 0.1068 0.036 Uiso 1 1 calc R
C3 C 0.1497(3) 0.32803(9) 0.2533(2) 0.0331(5) Uani 1 1 d .
C4 C 0.2667(3) 0.31889(9) 0.3560(2) 0.0342(5) Uani 1 1 d .
H2 H 0.2687 0.2903 0.4080 0.041 Uiso 1 1 calc R
C5 C 0.3803(3) 0.35288(8) 0.3802(2) 0.0301(5) Uani 1 1 d .
C6 C 0.3788(2) 0.39513(8) 0.3059(2) 0.0287(5) Uani 1 1 d .
H3 H 0.4571 0.4181 0.3253 0.034 Uiso 1 1 calc R
C7 C 0.0244(3) 0.29262(10) 0.2279(3) 0.0453(7) Uani 1 1 d .
F1 F -0.0563(3) 0.29520(12) 0.1131(3) 0.1577(18) Uani 1 1 d .
F2 F -0.0670(3) 0.30188(9) 0.2997(3) 0.1171(11) Uani 1 1 d .
F3 F 0.0610(2) 0.24627(6) 0.2513(2) 0.0784(6) Uani 1 1 d .
C8 C 0.5089(3) 0.34488(9) 0.4898(2) 0.0366(5) Uani 1 1 d .
F4 F 0.51840(17) 0.29837(6) 0.53347(15) 0.0500(4) Uani 1 1 d .
F5 F 0.63462(16) 0.35513(7) 0.45958(16) 0.0568(5) Uani 1 1 d .
F6 F 0.5048(2) 0.37425(7) 0.58906(15) 0.0614(5) Uani 1 1 d .
N1 N 0.2539(2) 0.44392(7) 0.11850(17) 0.0283(4) Uani 1 1 d .
H4 H 0.1821 0.4439 0.0497 0.034 Uiso 1 1 calc R
C9 C 0.3486(2) 0.48353(8) 0.1340(2) 0.0269(5) Uani 1 1 d .
N2 N 0.3219(2) 0.51475(7) 0.03005(17) 0.0285(4) Uani 1 1 d .
H5 H 0.2515 0.5061 -0.0353 0.034 Uiso 1 1 calc R
O1 O 0.44406(18) 0.49054(6) 0.23013(15) 0.0338(4) Uani 1 1 d .
C10 C 0.3961(2) 0.55907(8) 0.0181(2) 0.0278(5) Uani 1 1 d .
C11 C 0.5201(3) 0.57544(9) 0.1066(2) 0.0326(5) Uani 1 1 d .
H6 H 0.5596 0.5562 0.1804 0.039 Uiso 1 1 calc R
C12 C 0.5853(3) 0.61997(9) 0.0860(2) 0.0345(5) Uani 1 1 d .
H7 H 0.6696 0.6308 0.1464 0.041 Uiso 1 1 calc R
C13 C 0.5302(3) 0.64895(8) -0.0210(2) 0.0318(5) Uani 1 1 d .
H8 H 0.5759 0.6794 -0.0332 0.038 Uiso 1 1 calc R
C14 C 0.4079(2) 0.63307(8) -0.1097(2) 0.0293(5) Uani 1 1 d .
H9 H 0.3699 0.6527 -0.1833 0.035 Uiso 1 1 calc R
C15 C 0.3394(2) 0.58819(8) -0.0916(2) 0.0261(5) Uani 1 1 d .
C16 C 0.2137(2) 0.57111(8) -0.1823(2) 0.0270(5) Uani 1 1 d .
C17 C 0.1071(2) 0.55242(8) -0.2500(2) 0.0266(5) Uani 1 1 d .
C18 C -0.0204(2) 0.53599(8) -0.3409(2) 0.0267(5) Uani 1 1 d .
C19 C -0.0670(3) 0.56509(9) -0.4500(2) 0.0310(5) Uani 1 1 d .
H10 H -0.0137 0.5940 -0.4613 0.037 Uiso 1 1 calc R
C20 C -0.1904(3) 0.55218(9) -0.5420(2) 0.0347(5) Uani 1 1 d .
H11 H -0.2203 0.5721 -0.6164 0.042 Uiso 1 1 calc R
C21 C -0.2701(3) 0.51051(9) -0.5261(2) 0.0359(5) Uani 1 1 d .
H12 H -0.3556 0.5021 -0.5886 0.043 Uiso 1 1 calc R
C22 C -0.2248(2) 0.48118(9) -0.4191(2) 0.0320(5) Uani 1 1 d .
H13 H -0.2797 0.4525 -0.4091 0.038 Uiso 1 1 calc R
C23 C -0.0997(2) 0.49270(8) -0.3247(2) 0.0286(5) Uani 1 1 d .
C24 C -0.0537(2) 0.45988(8) -0.2120(2) 0.0303(5) Uani 1 1 d .
O2 O 0.05882(19) 0.46708(6) -0.13009(16) 0.0380(4) Uani 1 1 d .
C25 C -0.1449(3) 0.41536(8) -0.1926(2) 0.0319(5) Uani 1 1 d .
H14 H -0.1323 0.4093 -0.1001 0.038 Uiso 1 1 calc R
H15 H -0.2488 0.4227 -0.2294 0.038 Uiso 1 1 calc R
C26 C -0.1018(3) 0.36896(9) -0.2551(2) 0.0320(5) Uani 1 1 d .
O3 O -0.0088(2) 0.37141(6) -0.31660(18) 0.0420(4) Uani 1 1 d .
C27 C -0.1733(2) 0.32128(8) -0.2361(2) 0.0312(5) Uani 1 1 d .
C28 C -0.1481(3) 0.27949(9) -0.3049(2) 0.0358(5) Uani 1 1 d .
H16 H -0.0891 0.2822 -0.3646 0.043 Uiso 1 1 calc R
C29 C -0.2088(3) 0.23422(9) -0.2863(3) 0.0396(6) Uani 1 1 d .
H17 H -0.1916 0.2059 -0.3332 0.048 Uiso 1 1 calc R
C30 C -0.2945(3) 0.23007(9) -0.1998(3) 0.0383(6) Uani 1 1 d .
H18 H -0.3349 0.1987 -0.1865 0.046 Uiso 1 1 calc R
C31 C -0.3219(3) 0.27118(9) -0.1324(3) 0.0396(6) Uani 1 1 d .
H19 H -0.3814 0.2682 -0.0733 0.048 Uiso 1 1 calc R
C32 C -0.2623(3) 0.31687(9) -0.1512(2) 0.0354(5) Uani 1 1 d .
H20 H -0.2824 0.3453 -0.1059 0.042 Uiso 1 1 calc R

loop_
_atom_site_aniso_label
_atom_site_aniso_U_11
_atom_site_aniso_U_22
_atom_site_aniso_U_33
_atom_site_aniso_U_23
_atom_site_aniso_U_13
_atom_site_aniso_U_12
C1 0.0327(12) 0.0237(11) 0.0263(11) -0.0007(8) 0.0085(9) 0.0029(9)
C2 0.0321(12) 0.0259(11) 0.0311(11) -0.0007(9) 0.0049(9) 0.0020(9)
C3 0.0366(13) 0.0260(12) 0.0363(12) -0.0006(9) 0.0075(10) -0.0016(9)
C4 0.0407(13) 0.0264(12) 0.0351(12) 0.0041(9) 0.0087(10) -0.0003(10)
C5 0.0343(12) 0.0281(11) 0.0274(11) 0.0013(9) 0.0065(9) 0.0023(9)
C6 0.0327(12) 0.0262(11) 0.0270(11) 0.0000(9) 0.0065(9) -0.0004(9)
C7 0.0446(15) 0.0327(14) 0.0525(16) 0.0089(12) -0.0005(13) -0.0058(11)
F1 0.159(3) 0.149(3) 0.108(2) 0.0802(19) -0.0834(19) -0.122(2)
F2 0.0728(15) 0.0731(15) 0.226(3) -0.0423(18) 0.077(2) -0.0339(12)
F3 0.0634(12) 0.0316(9) 0.1302(18) 0.0007(10) 0.0032(12) -0.0112(8)
C8 0.0398(13) 0.0319(12) 0.0361(13) 0.0079(10) 0.0048(10) -0.0001(10)
F4 0.0494(9) 0.0383(8) 0.0540(9) 0.0219(7) -0.0048(7) -0.0025(7)
F5 0.0348(8) 0.0751(12) 0.0549(10) 0.0304(9) -0.0003(7) -0.0042(8)
F6 0.0711(12) 0.0636(11) 0.0370(9) -0.0076(8) -0.0125(8) 0.0145(9)
N1 0.0312(10) 0.0253(10) 0.0253(9) 0.0023(7) 0.0007(8) -0.0013(7)
C9 0.0297(11) 0.0237(11) 0.0268(11) -0.0012(8) 0.0054(9) 0.0006(9)
N2 0.0317(10) 0.0235(9) 0.0265(9) 0.0010(7) -0.0009(8) -0.0029(7)
O1 0.0368(9) 0.0314(9) 0.0286(8) 0.0026(7) -0.0016(7) -0.0052(7)
C10 0.0306(11) 0.0243(11) 0.0284(11) -0.0019(9) 0.0067(9) -0.0001(9)
C11 0.0347(12) 0.0303(12) 0.0300(12) -0.0011(9) 0.0018(10) -0.0020(10)
C12 0.0340(12) 0.0319(12) 0.0359(12) -0.0037(10) 0.0049(10) -0.0054(10)
C13 0.0341(12) 0.0259(11) 0.0371(12) -0.0022(9) 0.0120(10) -0.0050(9)
C14 0.0349(12) 0.0255(11) 0.0289(11) 0.0002(9) 0.0102(9) -0.0002(9)
C15 0.0297(11) 0.0238(11) 0.0253(11) -0.0025(8) 0.0073(9) 0.0005(8)
C16 0.0351(12) 0.0226(11) 0.0244(11) 0.0012(8) 0.0092(9) 0.0013(9)
C17 0.0344(12) 0.0211(10) 0.0246(10) 0.0020(8) 0.0073(9) 0.0023(9)
C18 0.0299(11) 0.0255(11) 0.0248(11) -0.0041(9) 0.0065(9) 0.0030(9)
C19 0.0346(12) 0.0304(12) 0.0279(11) -0.0008(9) 0.0073(9) 0.0008(9)
C20 0.0383(13) 0.0383(13) 0.0254(11) 0.0008(10) 0.0033(10) 0.0058(10)
C21 0.0318(12) 0.0409(14) 0.0320(12) -0.0059(10) 0.0013(10) 0.0008(10)
C22 0.0311(12) 0.0302(12) 0.0336(12) -0.0053(9) 0.0054(10) -0.0010(9)
C23 0.0299(11) 0.0246(11) 0.0311(11) -0.0045(9) 0.0069(9) 0.0020(9)
C24 0.0322(12) 0.0244(11) 0.0349(12) -0.0021(9) 0.0089(10) 0.0013(9)
O2 0.0446(10) 0.0314(9) 0.0331(9) 0.0054(7) -0.0008(8) -0.0073(7)
C25 0.0357(12) 0.0272(12) 0.0318(12) -0.0002(9) 0.0061(10) -0.0011(9)
C26 0.0325(12) 0.0297(12) 0.0319(12) 0.0031(9) 0.0039(10) 0.0028(9)
O3 0.0492(11) 0.0318(9) 0.0506(11) 0.0045(8) 0.0233(9) 0.0035(8)
C27 0.0281(11) 0.0271(12) 0.0354(12) 0.0054(9) 0.0017(9) 0.0033(9)
C28 0.0376(13) 0.0325(12) 0.0357(13) 0.0003(10) 0.0055(10) 0.0021(10)
C29 0.0384(14) 0.0297(13) 0.0484(15) -0.0047(11) 0.0055(11) 0.0013(10)
C30 0.0322(13) 0.0233(12) 0.0569(16) 0.0055(11) 0.0055(11) 0.0007(9)
C31 0.0388(14) 0.0327(13) 0.0492(15) 0.0033(11) 0.0143(11) -0.0023(10)
C32 0.0385(13) 0.0280(12) 0.0401(13) -0.0018(10) 0.0100(10) 0.0008(10)

loop_
_atom_type_symbol
_atom_type_description
_atom_type_scat_dispersion_real
_atom_type_scat_dispersion_imag
_atom_type_scat_source
C C 0.0033 0.0016 'International Tables Vol C Tables 4.2.6.8 and 6.1.1.4'
H H 0.0000 0.0000 'International Tables Vol C Tables 4.2.6.8 and 6.1.1.4'
N N 0.0061 0.0033 'International Tables Vol C Tables 4.2.6.8 and 6.1.1.4'
O O 0.0106 0.0060 'International Tables Vol C Tables 4.2.6.8 and 6.1.1.4'
F F 0.0171 0.0103 'International Tables Vol C Tables 4.2.6.8 and 6.1.1.4'

loop_
_geom_angle_atom_site_label_1
_geom_angle_atom_site_label_2
_geom_angle_atom_site_label_3
_geom_angle
C2 C1 C6 119.2(2)
C2 C1 N1 117.40(19)
C6 C1 N1 123.4(2)
C3 C2 C1 120.3(2)
C3 C2 H1 119.9
C1 C2 H1 119.9
C2 C3 C4 121.2(2)
C2 C3 C7 120.0(2)
C4 C3 C7 118.8(2)
C5 C4 C3 118.0(2)
C5 C4 H2 121.0
C3 C4 H2 121.0
C4 C5 C6 121.9(2)
C4 C5 C8 120.2(2)
C6 C5 C8 117.9(2)
C5 C6 C1 119.5(2)
C5 C6 H3 120.3
C1 C6 H3 120.3
F1 C7 F3 107.9(3)
F1 C7 F2 103.4(3)
F3 C7 F2 104.4(3)
F1 C7 C3 113.9(2)
F3 C7 C3 114.2(2)
F2 C7 C3 112.1(2)
F4 C8 F5 106.9(2)
F4 C8 F6 106.5(2)
F5 C8 F6 105.7(2)
F4 C8 C5 112.8(2)
F5 C8 C5 112.5(2)
F6 C8 C5 112.0(2)
C9 N1 C1 125.96(18)
C9 N1 O2 101.41(13)
C1 N1 O2 132.57(14)
C9 N1 H4 117.0
C1 N1 H4 117.0
O2 N1 H4 15.8
O1 C9 N2 123.8(2)
O1 C9 N1 123.6(2)
N2 C9 N1 112.58(18)
C9 N2 C10 126.36(18)
C9 N2 O2 100.29(13)
C10 N2 O2 133.04(14)
C9 N2 H5 116.8
C10 N2 H5 116.8
O2 N2 H5 17.4
C11 C10 N2 124.2(2)
C11 C10 C15 119.2(2)
N2 C10 C15 116.54(19)
C12 C11 C10 119.7(2)
C12 C11 H6 120.1
C10 C11 H6 120.1
C13 C12 C11 121.5(2)
C13 C12 H7 119.2
C11 C12 H7 119.2
C14 C13 C12 119.4(2)
C14 C13 H8 120.3
C12 C13 H8 120.3
C13 C14 C15 120.4(2)
C13 C14 H9 119.8
C15 C14 H9 119.8
C14 C15 C10 119.7(2)
C14 C15 C16 121.2(2)
C10 C15 C16 119.09(19)
C17 C16 C15 172.8(2)
C16 C17 C18 172.3(2)
C19 C18 C23 119.5(2)
C19 C18 C17 116.9(2)
C23 C18 C17 123.6(2)
C20 C19 C18 120.6(2)
C20 C19 H10 119.7
C18 C19 H10 119.7
C21 C20 C19 120.4(2)
C21 C20 H11 119.8
C19 C20 H11 119.8
C22 C21 C20 119.7(2)
C22 C21 H12 120.2
C20 C21 H12 120.2
C21 C22 C23 121.6(2)
C21 C22 H13 119.2
C23 C22 H13 119.2
C22 C23 C18 118.3(2)
C22 C23 C24 119.9(2)
C18 C23 C24 121.9(2)
O2 C24 C23 122.3(2)
O2 C24 C25 116.7(2)
C23 C24 C25 121.0(2)
C24 O2 H4 144.4
C24 O2 H5 156.4
H4 O2 H5 58.8
C24 O2 N1 150.91(15)
H4 O2 N1 6.5
H5 O2 N1 52.3
C24 O2 N2 162.45(15)
H4 O2 N2 52.1
H5 O2 N2 7.1
N1 O2 N2 45.60(5)
C26 C25 C24 111.37(19)
C26 C25 H14 109.4
C24 C25 H14 109.4
C26 C25 H15 109.4
C24 C25 H15 109.4
H14 C25 H15 108.0
O3 C26 C27 122.0(2)
O3 C26 C25 120.0(2)
C27 C26 C25 117.9(2)
C32 C27 C28 119.2(2)
C32 C27 C26 122.1(2)
C28 C27 C26 118.7(2)
C29 C28 C27 120.1(2)
C29 C28 H16 119.9
C27 C28 H16 119.9
C30 C29 C28 120.1(2)
C30 C29 H17 119.9
C28 C29 H17 119.9
C29 C30 C31 120.4(2)
C29 C30 H18 119.8
C31 C30 H18 119.8
C30 C31 C32 119.9(2)
C30 C31 H19 120.1
C32 C31 H19 120.1
C31 C32 C27 120.2(2)
C31 C32 H20 119.9
C27 C32 H20 119.9

loop_
_geom_bond_atom_site_label_1
_geom_bond_atom_site_label_2
_geom_bond_distance
C1 C2 1.396(3)
C1 C6 1.397(3)
C1 N1 1.403(3)
C2 C3 1.386(3)
C2 H1 0.9500
C3 C4 1.391(3)
C3 C7 1.496(3)
C4 C5 1.389(3)
C4 H2 0.9500
C5 C6 1.389(3)
C5 C8 1.500(3)
C6 H3 0.9500
C7 F1 1.295(3)
C7 F3 1.302(3)
C7 F2 1.315(4)
C8 F4 1.332(3)
C8 F5 1.336(3)
C8 F6 1.338(3)
N1 C9 1.377(3)
N1 O2 2.942(2)
N1 H4 0.8800
C9 O1 1.219(3)
C9 N2 1.376(3)
N2 C10 1.405(3)
N2 O2 2.967(2)
N2 H5 0.8800
C10 C11 1.398(3)
C10 C15 1.415(3)
C11 C12 1.389(3)
C11 H6 0.9500
C12 C13 1.388(3)
C12 H7 0.9500
C13 C14 1.384(3)
C13 H8 0.9500
C14 C15 1.405(3)
C14 H9 0.9500
C15 C16 1.427(3)
C16 C17 1.207(3)
C17 C18 1.434(3)
C18 C19 1.396(3)
C18 C23 1.418(3)
C19 C20 1.387(3)
C19 H10 0.9500
C20 C21 1.384(4)
C20 H11 0.9500
C21 C22 1.381(3)
C21 H12 0.9500
C22 C23 1.402(3)
C22 H13 0.9500
C23 C24 1.483(3)
C24 O2 1.228(3)
C24 C25 1.520(3)
O2 H4 2.1089
O2 H5 2.1436
C25 C26 1.519(3)
C25 H14 0.9900
C25 H15 0.9900
C26 O3 1.224(3)
C26 C27 1.486(3)
C27 C32 1.389(3)
C27 C28 1.398(3)
C28 C29 1.381(4)
C28 H16 0.9500
C29 C30 1.378(4)
C29 H17 0.9500
C30 C31 1.381(4)
C30 H18 0.9500
C31 C32 1.387(3)
C31 H19 0.9500
C32 H20 0.9500

loop_
_geom_torsion_atom_site_label_1
_geom_torsion_atom_site_label_2
_geom_torsion_atom_site_label_3
_geom_torsion_atom_site_label_4
_geom_torsion
C6 C1 C2 C3 -0.2(3)
N1 C1 C2 C3 177.7(2)
C1 C2 C3 C4 -0.4(4)
C1 C2 C3 C7 178.1(2)
C2 C3 C4 C5 0.3(4)
C7 C3 C4 C5 -178.3(2)
C3 C4 C5 C6 0.4(4)
C3 C4 C5 C8 179.9(2)
C4 C5 C6 C1 -1.1(3)
C8 C5 C6 C1 179.5(2)
C2 C1 C6 C5 0.9(3)
N1 C1 C6 C5 -176.8(2)
C2 C3 C7 F1 20.9(4)
C4 C3 C7 F1 -160.5(3)
C2 C3 C7 F3 145.4(3)
C4 C3 C7 F3 -36.0(4)
C2 C3 C7 F2 -96.1(3)
C4 C3 C7 F2 82.5(3)
C4 C5 C8 F4 16.9(3)
C6 C5 C8 F4 -163.6(2)
C4 C5 C8 F5 138.0(2)
C6 C5 C8 F5 -42.6(3)
C4 C5 C8 F6 -103.2(3)
C6 C5 C8 F6 76.3(3)
C2 C1 N1 C9 173.5(2)
C6 C1 N1 C9 -8.8(3)
C2 C1 N1 O2 -9.7(3)
C6 C1 N1 O2 168.00(16)
C1 N1 C9 O1 -7.1(4)
O2 N1 C9 O1 175.34(19)
C1 N1 C9 N2 173.98(19)
O2 N1 C9 N2 -3.6(2)
O1 C9 N2 C10 -1.2(4)
N1 C9 N2 C10 177.8(2)
O1 C9 N2 O2 -175.4(2)
N1 C9 N2 O2 3.5(2)
C9 N2 C10 C11 7.2(4)
O2 N2 C10 C11 179.40(17)
C9 N2 C10 C15 -173.0(2)
O2 N2 C10 C15 -0.7(3)
N2 C10 C11 C12 -179.9(2)
C15 C10 C11 C12 0.3(3)
C10 C11 C12 C13 0.0(4)
C11 C12 C13 C14 -0.4(4)
C12 C13 C14 C15 0.4(3)
C13 C14 C15 C10 0.0(3)
C13 C14 C15 C16 -179.7(2)
C11 C10 C15 C14 -0.3(3)
N2 C10 C15 C14 179.84(19)
C11 C10 C15 C16 179.4(2)
N2 C10 C15 C16 -0.5(3)
C14 C15 C16 C17 -176.8(18)
C10 C15 C16 C17 4(2)
C15 C16 C17 C18 174.2(13)
C16 C17 C18 C19 5.6(19)
C16 C17 C18 C23 -174.0(17)
C23 C18 C19 C20 0.4(3)
C17 C18 C19 C20 -179.2(2)
C18 C19 C20 C21 0.8(4)
C19 C20 C21 C22 -1.2(4)
C20 C21 C22 C23 0.4(4)
C21 C22 C23 C18 0.7(3)
C21 C22 C23 C24 -179.2(2)
C19 C18 C23 C22 -1.2(3)
C17 C18 C23 C22 178.4(2)
C19 C18 C23 C24 178.8(2)
C17 C18 C23 C24 -1.6(3)
C22 C23 C24 O2 176.4(2)
C18 C23 C24 O2 -3.5(3)
C22 C23 C24 C25 -3.7(3)
C18 C23 C24 C25 176.4(2)
C23 C24 O2 H4 173.1
C25 C24 O2 H4 -6.8
C23 C24 O2 H5 6.3
C25 C24 O2 H5 -173.6
C23 C24 O2 N1 172.3(2)
C25 C24 O2 N1 -7.7(4)
C23 C24 O2 N2 16.7(7)
C25 C24 O2 N2 -163.3(4)
C9 N1 O2 C24 -167.8(3)
C1 N1 O2 C24 14.9(4)
C9 N1 O2 H4 -172.0
C1 N1 O2 H4 10.6
C9 N1 O2 H5 5.1
C1 N1 O2 H5 -172.2
C9 N1 O2 N2 2.15(12)
C1 N1 O2 N2 -175.2(2)
C9 N2 O2 C24 161.5(5)
C10 N2 O2 C24 -12.1(6)
C9 N2 O2 H4 -1.3
C10 N2 O2 H4 -175.0
C9 N2 O2 H5 -162.6
C10 N2 O2 H5 23.8
C9 N2 O2 N1 -2.15(12)
C10 N2 O2 N1 -175.8(2)
O2 C24 C25 C26 -90.5(3)
C23 C24 C25 C26 89.6(2)
C24 C25 C26 O3 -3.2(3)
C24 C25 C26 C27 175.37(19)
O3 C26 C27 C32 170.2(2)
C25 C26 C27 C32 -8.4(3)
O3 C26 C27 C28 -9.0(3)
C25 C26 C27 C28 172.5(2)
C32 C27 C28 C29 -1.3(3)
C26 C27 C28 C29 177.8(2)
C27 C28 C29 C30 0.0(4)
C28 C29 C30 C31 0.9(4)
C29 C30 C31 C32 -0.4(4)
C30 C31 C32 C27 -1.0(4)
C28 C27 C32 C31 1.9(3)
C26 C27 C32 C31 -177.2(2)
